data_4070648
loop_
_publ_author_name
'Vicente, Jos\'e'
'Gil-Rubio, Juan'
'Barquero, Natalia'
'Jones, Peter G.'
'Bautista, Delia'

_publ_section_title
;
 Synthesis of Luminescent Alkynyl Gold Metalaligands Containing
 2,2&#x2032;-Bipyridine-5-yl and
 2,2&#x2032;:6&#x2032;,2&#x2032;&#x2032;-Terpyridine-4-yl Donor Groups
;
_journal_issue 4
_journal_name_full Organometallics
_journal_page_first 646
_journal_paper_doi 10.1021/om7009123
_journal_volume 27
_journal_year 2008
_chemical_formula_sum 'C30 H22 Au N2 P'
_chemical_formula_weight 638.43
_chemical_name_systematic
; 
 ? 
;
_space_group_IT_number 2
_symmetry_cell_setting triclinic
_symmetry_space_group_name_Hall '-P 1'
_symmetry_space_group_name_H-M 'P -1'
_atom_sites_solution_hydrogens geom
_atom_sites_solution_primary PATTERSON
_atom_sites_solution_secondary difmap
_audit_creation_method SHELXL-97
_cell_angle_alpha 76.667(2)
_cell_angle_beta 68.524(2)
_cell_angle_gamma 68.910(2)
_cell_formula_units_Z 2
_cell_length_a 10.0469(4)
_cell_length_b 10.6781(4)
_cell_length_c 13.1309(5)
_cell_measurement_reflns_used 9812
_cell_measurement_temperature 100(2)
_cell_measurement_theta_max 28.08
_cell_measurement_theta_min 2.29
_cell_volume 1215.14(8)
_computing_cell_refinement 'Bruker SAINT'
_computing_data_collection 'Bruker SMART'
_computing_data_reduction 'Bruker SAINT'
_computing_molecular_graphics 'Bruker SHELXTL'
_computing_publication_material 'Bruker SHELXTL'
_computing_structure_refinement 'SHELXL-97 (Sheldrick, 1997)'
_computing_structure_solution 'SHELXS-97 (Sheldrick, 1990)'
_diffrn_ambient_temperature 100(2)
_diffrn_detector_area_resol_mean 8.26
_diffrn_measured_fraction_theta_full 0.994
_diffrn_measured_fraction_theta_max 0.921
_diffrn_measurement_device_type 'Siemens SMART'
_diffrn_measurement_method \w-scan
_diffrn_radiation_monochromator graphite
_diffrn_radiation_source 'fine-focus sealed tube'
_diffrn_radiation_type MoK\a
_diffrn_radiation_wavelength 0.71073
_diffrn_reflns_av_R_equivalents 0.0237
_diffrn_reflns_av_sigmaI/netI 0.0312
_diffrn_reflns_limit_h_max 13
_diffrn_reflns_limit_h_min -13
_diffrn_reflns_limit_k_max 13
_diffrn_reflns_limit_k_min -13
_diffrn_reflns_limit_l_max 17
_diffrn_reflns_limit_l_min -17
_diffrn_reflns_number 14233
_diffrn_reflns_theta_full 26.00
_diffrn_reflns_theta_max 28.08
_diffrn_reflns_theta_min 1.68
_exptl_absorpt_coefficient_mu 6.141
_exptl_absorpt_correction_T_max 0.5261
_exptl_absorpt_correction_T_min 0.3883
_exptl_absorpt_correction_type multi-scan
_exptl_absorpt_process_details SADABS
_exptl_crystal_colour COLOURLESS
_exptl_crystal_density_diffrn 1.745
_exptl_crystal_density_method 'not measured'
_exptl_crystal_description block
_exptl_crystal_F_000 620
_exptl_crystal_size_max 0.19
_exptl_crystal_size_mid 0.12
_exptl_crystal_size_min 0.12
_refine_diff_density_max 1.329
_refine_diff_density_min -0.685
_refine_diff_density_rms 0.113
_refine_ls_extinction_method none
_refine_ls_goodness_of_fit_ref 1.122
_refine_ls_hydrogen_treatment riding
_refine_ls_matrix_type full
_refine_ls_number_parameters 307
_refine_ls_number_reflns 5450
_refine_ls_number_restraints 24
_refine_ls_restrained_S_all 1.120
_refine_ls_R_factor_all 0.0264
_refine_ls_R_factor_gt 0.0255
_refine_ls_shift/su_max 0.001
_refine_ls_shift/su_mean 0.000
_refine_ls_structure_factor_coef Fsqd
_refine_ls_weighting_details 'calc w=1/[\s^2^(Fo^2^)+(0.0237P)^2^+1.4178P] where P=(Fo^2^+2Fc^2^)/3'
_refine_ls_weighting_scheme calc
_refine_ls_wR_factor_gt 0.0580
_refine_ls_wR_factor_ref 0.0585
_reflns_number_gt 5316
_reflns_number_total 5450
_reflns_threshold_expression >2sigma(I)
_cod_data_source_file om7009123-file002.cif
_cod_data_source_block 313a1nbas
_cod_database_code 4070648

loop_
_symmetry_equiv_pos_as_xyz
'x, y, z'
'-x, -y, -z'

loop_
_atom_site_label
_atom_site_type_symbol
_atom_site_fract_x
_atom_site_fract_y
_atom_site_fract_z
_atom_site_U_iso_or_equiv
_atom_site_adp_type
_atom_site_occupancy
_atom_site_symmetry_multiplicity
_atom_site_calc_flag
_atom_site_refinement_flags
Au1 Au 0.312089(14) 0.424669(13) 0.357111(10) 0.01867(5) Uani 1 1 d .
P1 P 0.14345(10) 0.55748(9) 0.26916(7) 0.01785(18) Uani 1 1 d .
N1 N 0.6516(4) 0.1369(3) 0.7503(3) 0.0261(7) Uani 1 1 d .
N2 N 0.6492(4) -0.1712(3) 0.9345(3) 0.0260(7) Uani 1 1 d .
C1 C 0.4380(4) 0.2998(4) 0.4495(3) 0.0197(7) Uani 1 1 d .
C2 C 0.4895(4) 0.2303(4) 0.5204(3) 0.0232(7) Uani 1 1 d .
C3 C 0.5430(4) 0.1508(4) 0.6100(3) 0.0223(7) Uani 1 1 d .
C4 C 0.5320(4) 0.0206(4) 0.6491(3) 0.0243(8) Uani 1 1 d .
H4 H 0.4931 -0.0204 0.6142 0.029 Uiso 1 1 calc R
C5 C 0.5779(4) -0.0477(4) 0.7387(3) 0.0240(8) Uani 1 1 d .
H5 H 0.5703 -0.1361 0.7663 0.029 Uiso 1 1 calc R
C6 C 0.6356(4) 0.0130(4) 0.7890(3) 0.0212(7) Uani 1 1 d .
C7 C 0.6066(4) 0.2025(4) 0.6639(3) 0.0255(8) Uani 1 1 d .
H7 H 0.6180 0.2898 0.6368 0.031 Uiso 1 1 calc R
C8 C 0.6796(4) -0.0545(4) 0.8892(3) 0.0220(7) Uani 1 1 d .
C9 C 0.7468(5) 0.0028(4) 0.9341(3) 0.0295(9) Uani 1 1 d .
H9 H 0.7691 0.0845 0.8994 0.035 Uiso 1 1 calc R
C10 C 0.7808(5) -0.0606(5) 1.0297(4) 0.0384(10) Uani 1 1 d .
H10 H 0.8243 -0.0215 1.0625 0.046 Uiso 1 1 calc R
C11 C 0.7511(5) -0.1802(4) 1.0770(3) 0.0321(9) Uani 1 1 d .
H11 H 0.7761 -0.2274 1.1415 0.039 Uiso 1 1 calc R
C12 C 0.6835(4) -0.2296(4) 1.0270(3) 0.0303(9) Uani 1 1 d .
H12 H 0.6597 -0.3109 1.0610 0.036 Uiso 1 1 calc R
C21 C 0.0065(4) 0.4720(3) 0.2928(3) 0.0180(7) Uani 1 1 d D
C22 C 0.0614(4) 0.3387(4) 0.2671(3) 0.0225(7) Uani 1 1 d D
H22 H 0.1663 0.2985 0.2359 0.027 Uiso 1 1 calc R
C23 C -0.0365(4) 0.2651(4) 0.2870(3) 0.0247(8) Uani 1 1 d D
H23 H 0.0011 0.1751 0.2687 0.030 Uiso 1 1 calc R
C24 C -0.1898(4) 0.3235(4) 0.3340(3) 0.0239(8) Uani 1 1 d D
H24 H -0.2570 0.2731 0.3482 0.029 Uiso 1 1 calc R
C25 C -0.2448(4) 0.4546(4) 0.3600(3) 0.0236(7) Uani 1 1 d D
H25 H -0.3497 0.4938 0.3923 0.028 Uiso 1 1 calc R
C26 C -0.1477(4) 0.5296(4) 0.3392(3) 0.0222(7) Uani 1 1 d D
H26 H -0.1863 0.6200 0.3566 0.027 Uiso 1 1 calc R
C31 C 0.2139(4) 0.5933(3) 0.1204(3) 0.0201(7) Uani 1 1 d D
C32 C 0.1435(5) 0.5808(4) 0.0512(3) 0.0311(9) Uani 1 1 d D
H32 H 0.0575 0.5503 0.0813 0.037 Uiso 1 1 calc R
C33 C 0.1989(5) 0.6129(4) -0.0615(3) 0.0355(10) Uani 1 1 d D
H33 H 0.1516 0.6033 -0.1088 0.043 Uiso 1 1 calc R
C34 C 0.3232(5) 0.6591(4) -0.1055(3) 0.0330(9) Uani 1 1 d D
H34 H 0.3603 0.6819 -0.1828 0.040 Uiso 1 1 calc R
C35 C 0.3934(5) 0.6719(4) -0.0373(3) 0.0327(9) Uani 1 1 d D
H35 H 0.4786 0.7035 -0.0677 0.039 Uiso 1 1 calc R
C36 C 0.3393(4) 0.6387(4) 0.0756(3) 0.0270(8) Uani 1 1 d D
H36 H 0.3881 0.6469 0.1224 0.032 Uiso 1 1 calc R
C41 C 0.0352(4) 0.7208(3) 0.3185(3) 0.0190(7) Uani 1 1 d D
C42 C 0.0103(4) 0.7373(4) 0.4271(3) 0.0274(8) Uani 1 1 d D
H42 H 0.0564 0.6652 0.4729 0.033 Uiso 1 1 calc R
C43 C -0.0814(5) 0.8584(4) 0.4679(3) 0.0335(9) Uani 1 1 d D
H43 H -0.0989 0.8693 0.5420 0.040 Uiso 1 1 calc R
C44 C -0.1474(5) 0.9636(4) 0.4012(3) 0.0309(9) Uani 1 1 d D
H44 H -0.2103 1.0467 0.4296 0.037 Uiso 1 1 calc R
C45 C -0.1227(5) 0.9489(4) 0.2935(3) 0.0291(8) Uani 1 1 d D
H45 H -0.1680 1.0218 0.2478 0.035 Uiso 1 1 calc R
C46 C -0.0316(4) 0.8275(4) 0.2520(3) 0.0240(8) Uani 1 1 d D
H46 H -0.0149 0.8172 0.1780 0.029 Uiso 1 1 calc R

loop_
_atom_site_aniso_label
_atom_site_aniso_U_11
_atom_site_aniso_U_22
_atom_site_aniso_U_33
_atom_site_aniso_U_23
_atom_site_aniso_U_13
_atom_site_aniso_U_12
Au1 0.01588(7) 0.02122(8) 0.01763(8) -0.00126(5) -0.00634(5) -0.00365(5)
P1 0.0162(4) 0.0201(4) 0.0159(4) -0.0013(3) -0.0051(3) -0.0044(3)
N1 0.0276(17) 0.0265(16) 0.0276(17) -0.0006(13) -0.0130(14) -0.0089(14)
N2 0.0234(16) 0.0290(17) 0.0218(16) -0.0022(13) -0.0053(13) -0.0055(13)
C1 0.0160(16) 0.0271(18) 0.0167(16) -0.0038(14) -0.0059(14) -0.0060(14)
C2 0.0160(16) 0.0273(19) 0.0244(19) -0.0085(15) -0.0027(15) -0.0046(14)
C3 0.0137(16) 0.0273(18) 0.0220(18) -0.0062(15) -0.0032(14) -0.0020(14)
C4 0.0212(18) 0.0298(19) 0.0231(18) -0.0047(15) -0.0069(15) -0.0079(15)
C5 0.0235(18) 0.0227(18) 0.0243(19) -0.0035(15) -0.0080(15) -0.0044(15)
C6 0.0150(16) 0.0242(18) 0.0200(17) -0.0050(14) -0.0040(14) -0.0010(14)
C7 0.0272(19) 0.0241(18) 0.028(2) -0.0011(15) -0.0117(16) -0.0086(15)
C8 0.0163(16) 0.0270(18) 0.0202(17) -0.0051(14) -0.0040(14) -0.0038(14)
C9 0.035(2) 0.0259(19) 0.033(2) -0.0005(16) -0.0199(18) -0.0085(17)
C10 0.047(3) 0.041(2) 0.037(2) -0.0036(19) -0.030(2) -0.007(2)
C11 0.040(2) 0.035(2) 0.0205(19) 0.0044(16) -0.0184(18) -0.0059(18)
C12 0.026(2) 0.032(2) 0.026(2) 0.0008(16) -0.0069(16) -0.0044(16)
C21 0.0175(16) 0.0215(17) 0.0143(16) 0.0015(13) -0.0055(13) -0.0067(13)
C22 0.0203(17) 0.0268(18) 0.0174(17) -0.0038(14) -0.0040(14) -0.0047(15)
C23 0.0275(19) 0.0226(18) 0.0253(19) -0.0049(15) -0.0081(16) -0.0078(15)
C24 0.0254(19) 0.0270(19) 0.0219(18) 0.0011(15) -0.0086(15) -0.0121(15)
C25 0.0187(17) 0.0298(19) 0.0209(18) -0.0022(15) -0.0053(14) -0.0069(15)
C26 0.0212(17) 0.0235(18) 0.0200(18) -0.0003(14) -0.0065(14) -0.0059(14)
C31 0.0214(17) 0.0183(16) 0.0167(16) -0.0007(13) -0.0048(14) -0.0035(14)
C32 0.033(2) 0.043(2) 0.0201(19) 0.0003(17) -0.0067(17) -0.0189(19)
C33 0.042(2) 0.046(3) 0.022(2) 0.0023(18) -0.0120(18) -0.019(2)
C34 0.042(2) 0.032(2) 0.0155(18) 0.0013(16) -0.0010(17) -0.0117(18)
C35 0.029(2) 0.039(2) 0.024(2) 0.0026(17) 0.0012(17) -0.0168(18)
C36 0.028(2) 0.029(2) 0.026(2) -0.0009(16) -0.0088(16) -0.0121(16)
C41 0.0173(16) 0.0193(16) 0.0201(17) -0.0032(13) -0.0053(14) -0.0053(13)
C42 0.031(2) 0.0263(19) 0.0200(18) 0.0016(15) -0.0098(16) -0.0044(16)
C43 0.044(2) 0.031(2) 0.0182(19) -0.0060(16) -0.0044(18) -0.0061(18)
C44 0.033(2) 0.0212(18) 0.028(2) -0.0039(16) -0.0014(17) -0.0040(16)
C45 0.033(2) 0.0196(18) 0.029(2) 0.0013(15) -0.0110(17) -0.0019(16)
C46 0.0263(19) 0.0236(18) 0.0237(18) -0.0029(15) -0.0098(16) -0.0072(15)

loop_
_atom_type_symbol
_atom_type_description
_atom_type_scat_dispersion_real
_atom_type_scat_dispersion_imag
_atom_type_scat_source
C C 0.0033 0.0016 'International Tables Vol C Tables 4.2.6.8 and 6.1.1.4'
H H 0.0000 0.0000 'International Tables Vol C Tables 4.2.6.8 and 6.1.1.4'
N N 0.0061 0.0033 'International Tables Vol C Tables 4.2.6.8 and 6.1.1.4'
P P 0.1023 0.0942 'International Tables Vol C Tables 4.2.6.8 and 6.1.1.4'
Au Au -2.0133 8.8022 'International Tables Vol C Tables 4.2.6.8 and 6.1.1.4'

loop_
_geom_angle_atom_site_label_1
_geom_angle_atom_site_label_2
_geom_angle_atom_site_label_3
_geom_angle
C1 Au1 P1 172.38(10)
C21 P1 C41 105.24(15)
C21 P1 C31 104.93(16)
C41 P1 C31 105.07(16)
C21 P1 Au1 107.92(11)
C41 P1 Au1 115.22(11)
C31 P1 Au1 117.38(11)
C7 N1 C6 118.2(3)
C12 N2 C8 117.0(3)
C2 C1 Au1 168.1(3)
C1 C2 C3 176.6(4)
C4 C3 C7 116.8(3)
C4 C3 C2 122.1(3)
C7 C3 C2 121.2(3)
C5 C4 C3 119.4(3)
C4 C5 C6 119.9(3)
N1 C6 C5 121.6(3)
N1 C6 C8 116.8(3)
C5 C6 C8 121.6(3)
N1 C7 C3 124.1(4)
N2 C8 C9 122.1(3)
N2 C8 C6 116.9(3)
C9 C8 C6 121.0(3)
C10 C9 C8 119.2(4)
C11 C10 C9 119.5(4)
C10 C11 C12 117.4(4)
N2 C12 C11 124.7(4)
C26 C21 C22 119.2(3)
C26 C21 P1 123.5(3)
C22 C21 P1 117.2(3)
C23 C22 C21 120.4(3)
C22 C23 C24 119.8(3)
C25 C24 C23 120.2(3)
C24 C25 C26 120.4(3)
C25 C26 C21 120.0(3)
C36 C31 C32 119.6(3)
C36 C31 P1 118.4(3)
C32 C31 P1 122.0(3)
C33 C32 C31 119.9(4)
C32 C33 C34 120.2(4)
C35 C34 C33 120.1(4)
C34 C35 C36 120.0(4)
C35 C36 C31 120.2(4)
C46 C41 C42 119.4(3)
C46 C41 P1 120.9(3)
C42 C41 P1 119.6(3)
C43 C42 C41 120.0(3)
C44 C43 C42 120.1(4)
C43 C44 C45 120.5(4)
C44 C45 C46 119.9(4)
C45 C46 C41 120.2(3)

loop_
_geom_bond_atom_site_label_1
_geom_bond_atom_site_label_2
_geom_bond_distance
Au1 C1 2.004(3)
Au1 P1 2.2724(9)
P1 C21 1.812(3)
P1 C41 1.812(3)
P1 C31 1.817(4)
N1 C7 1.328(5)
N1 C6 1.348(5)
N2 C12 1.336(5)
N2 C8 1.341(5)
C1 C2 1.201(5)
C2 C3 1.438(5)
C3 C4 1.396(5)
C3 C7 1.407(5)
C4 C5 1.374(5)
C5 C6 1.394(5)
C6 C8 1.484(5)
C8 C9 1.390(5)
C9 C10 1.381(6)
C10 C11 1.371(6)
C11 C12 1.384(6)
C21 C26 1.395(5)
C21 C22 1.401(5)
C22 C23 1.388(5)
C23 C24 1.390(5)
C24 C25 1.381(5)
C25 C26 1.392(5)
C31 C36 1.390(5)
C31 C32 1.392(5)
C32 C33 1.385(5)
C33 C34 1.385(6)
C34 C35 1.380(6)
C35 C36 1.388(5)
C41 C46 1.390(5)
C41 C42 1.396(5)
C42 C43 1.382(5)
C43 C44 1.380(5)
C44 C45 1.380(5)
C45 C46 1.386(5)

loop_
_geom_hbond_atom_site_label_D
_geom_hbond_atom_site_label_H
_geom_hbond_atom_site_label_A
_geom_hbond_distance_DH
_geom_hbond_distance_HA
_geom_hbond_distance_DA
_geom_hbond_angle_DHA
_geom_hbond_site_symmetry_A
C22 H22 N2 0.95 2.62 3.387(5) 138.5 2_656
C35 H35 N2 0.95 2.54 3.416(5) 154.0 1_564
C34 H34 Au1 0.95 3.22 3.909(4) 131.1 2_665
